data_4116869
loop_
_publ_author_name
'Ken Sakai'
'Masao Takeshita'
'Yuko Tanaka'
'Takuma Ue'
'Masayuki Yanagisawa'
'Masaya Kosaka'
'Taro Tsubomura'
'Masamichi Ato'
'Takeo Nakano'

_publ_contact_author
;
    Dr Ken Sakai
    Department of Industrial Chemistry
    Seikei University
    Kichijoji-Kitamachi
    Musashino, Tokyo 180
    Japan
;
_publ_contact_author_email ksakai@.ch.seikei.ac.jp
_publ_contact_author_fax '+81 422 37 3871'
_publ_contact_author_phone '+81 422 37 3759'
_publ_section_title
;
 A New One-Dimensional Platinum System Consisting of Carboxylate-Bridged
 cis-Diammineplatinum Dimers1
;
_journal_name_full 'Journal of the American Chemical Society'
_journal_page_first 11353
_journal_page_last 11363
_journal_paper_doi 10.1021/ja980055p
_journal_volume 120
_journal_year 1998
_chemical_formula_moiety
;
2(C14 H22 N4 O4 Pt2), C14 H16 N2 O4 Pt1, Si F6, 2(B F4), 3(H2 O)
;
_chemical_formula_sum 'C42 H66 B2 F14 N10 O15 Pt5 Si'
_chemical_formula_weight 2242.18
_space_group_IT_number 14
_symmetry_cell_setting monoclinic
_symmetry_Int_Tables_number 14
_symmetry_space_group_name_Hall '-P 2ybc'
_symmetry_space_group_name_H-M 'P 1 21/c 1'
_audit_creation_date 97-05-16
_audit_creation_method 'teXsan (modified by Ken Sakai)'
_audit_update_record
;
97-05-16    text and data added by Ken Sakai
;
_cell_angle_alpha 90
_cell_angle_beta 109.84(1)
_cell_angle_gamma 90
_cell_formula_units_Z 4.00
_cell_length_a 19.078(4)
_cell_length_b 17.014(3)
_cell_length_c 21.212(2)
_cell_measurement_reflns_used 25
_cell_measurement_temperature 296.0
_cell_measurement_theta_max 69.91
_cell_measurement_theta_min 67.26
_cell_volume 6476.6(19)
_computing_cell_refinement 'MSC/AFC Diffractometer Control'
_computing_data_collection 'MSC/AFC Diffractometer Control'
_computing_data_reduction 'teXsan: PROCESS (MSC)'
_computing_publication_material 'teXsan: FINISH (MSC)'
_computing_structure_refinement 'teXsan: LS (MSC)'
_computing_structure_solution SAPI91
_diffrn_ambient_temperature 296.0
_diffrn_measurement_device 'Rigaku AFC5S'
_diffrn_measurement_method \q/2\q
_diffrn_orient_matrix_UB_11 0.02911
_diffrn_orient_matrix_UB_12 0.00330
_diffrn_orient_matrix_UB_13 -0.03123
_diffrn_orient_matrix_UB_21 -0.04733
_diffrn_orient_matrix_UB_22 -0.00314
_diffrn_orient_matrix_UB_23 -0.03920
_diffrn_orient_matrix_UB_31 -0.00418
_diffrn_orient_matrix_UB_32 0.05860
_diffrn_orient_matrix_UB_33 -0.00034
_diffrn_radiation_detector 'scintillation,NaI,Rigaku SC-30'
_diffrn_radiation_monochromator graphite
_diffrn_radiation_source 'X-ray tube'
_diffrn_radiation_type 'Cu K\a'
_diffrn_radiation_wavelength 1.54178
_diffrn_reflns_av_R_equivalents 0.0411
_diffrn_reflns_av_sigmaI/netI 0.0658
_diffrn_reflns_limit_h_max 21
_diffrn_reflns_limit_h_min 0
_diffrn_reflns_limit_k_max 19
_diffrn_reflns_limit_k_min 0
_diffrn_reflns_limit_l_max 22
_diffrn_reflns_limit_l_min -23
_diffrn_reflns_number 10362
_diffrn_reflns_theta_max 60.00
_diffrn_reflns_theta_min 2.21
_diffrn_standards_decay_% -0.31
_diffrn_standards_interval_count 150
_diffrn_standards_number 3
_exptl_absorpt_coefficient_mu 20.822
_exptl_absorpt_correction_T_max 1.0000
_exptl_absorpt_correction_T_min 0.2810
_exptl_absorpt_correction_type psi-scan
_exptl_absorpt_process_details 'psi-scans (North's method)'
_exptl_crystal_colour 'pale blue'
_exptl_crystal_density_diffrn 2.2995
_exptl_crystal_description plate-needle
_exptl_crystal_F_000 4192.00
_exptl_crystal_size_max 0.83
_exptl_crystal_size_mid 0.13
_exptl_crystal_size_min 0.05
_refine_diff_density_max 3.31
_refine_diff_density_min -2.22
_refine_ls_abs_structure_details
;
none
;
_refine_ls_extinction_coef 0.67(4)
_refine_ls_extinction_method Zachariasen_type_2_gaussian_isotropic
_refine_ls_goodness_of_fit_obs 2.430
_refine_ls_hydrogen_treatment noref
_refine_ls_matrix_type full
_refine_ls_number_constraints 0
_refine_ls_number_parameters 785
_refine_ls_number_reflns 7949
_refine_ls_number_restraints 0
_refine_ls_R_factor_all 0.0713
_refine_ls_R_factor_obs 0.0561
_refine_ls_shift/esd_max 0.0090
_refine_ls_structure_factor_coef F
_refine_ls_weighting_scheme sigma_w=1/\s^2^(F)+0.000100F^2^
_refine_ls_wR_factor_all 0.0512
_refine_ls_wR_factor_obs 0.0501
_reflns_number_observed 7949
_reflns_number_total 10023
_reflns_observed_criterion I_>_2.0_sigma(I)
_cod_data_source_file ja980055p_5.cif
_cod_data_source_block complex10
_cod_original_cell_volume 6477(1)
_cod_original_formula_sum 'B2 C42 F14 H66 N10 O15 Pt5 Si1'
_cod_database_code 4116869

loop_
_symmetry_equiv_pos_as_xyz
'   +x,   +y,   +z'
'   -x,1/2+y,1/2-z'
'   -x,   -y,   -z'
'   +x,1/2-y,1/2+z'

loop_
_atom_site_aniso_label
_atom_site_aniso_U_11
_atom_site_aniso_U_22
_atom_site_aniso_U_33
_atom_site_aniso_U_12
_atom_site_aniso_U_13
_atom_site_aniso_U_23
Pt(1) 0.0378(4) 0.0426(4) 0.0324(4) 0.0007(3) 0.0149(3) 0.0021(3)
Pt(2) 0.0422(4) 0.0419(4) 0.0347(4) 0.0003(3) 0.0210(3) -0.0003(3)
Pt(3) 0.0503(5) 0.0390(4) 0.0554(5) -0.0001(4) 0.0272(4) -0.0020(4)
Pt(4) 0.0420(4) 0.0362(4) 0.0376(4) 0.0024(3) 0.0218(3) 0.0018(3)
Pt(5) 0.0478(4) 0.0406(4) 0.0334(4) -0.0019(3) 0.0139(3) -0.0032(3)
Si(1) 0.046(3) 0.055(3) 0.041(3) 0.002(2) 0.019(2) -0.002(2)
F(1) 0.115(10) 0.105(10) 0.055(7) 0.047(8) 0.027(7) -0.015(7)
F(2) 0.12(1) 0.079(9) 0.15(1) -0.027(8) 0.057(10) 0.024(9)
F(3) 0.080(8) 0.13(1) 0.060(7) 0.003(7) 0.027(6) -0.033(8)
F(4) 0.15(1) 0.10(1) 0.10(1) -0.040(9) 0.040(9) 0.031(9)
F(5) 0.070(7) 0.14(1) 0.068(8) 0.033(8) 0.019(6) -0.015(8)
F(6) 0.068(7) 0.14(1) 0.068(8) 0.035(7) 0.027(6) 0.007(8)
F(7) 0.19(1) 0.11(1) 0.10(1) 0.00(1) 0.06(1) 0.017(10)
F(8) 0.115(10) 0.101(10) 0.10(1) 0.025(8) 0.066(8) 0.015(8)
F(9) 0.22(2) 0.09(1) 0.19(2) 0.04(1) 0.13(1) 0.04(1)
F(10) 0.079(9) 0.09(1) 0.27(2) 0.012(8) 0.00(1) 0.04(1)
F(11) 0.16(2) 0.24(2) 0.27(3) 0.07(2) -0.06(2) -0.16(2)
F(12) 0.14(1) 0.21(2) 0.15(2) 0.04(1) -0.04(1) 0.07(1)
F(13) 0.31(3) 0.49(5) 0.32(3) 0.18(3) 0.27(3) 0.29(3)
F(14) 0.18(2) 0.14(2) 0.36(3) -0.04(1) 0.09(2) -0.16(2)
O(1) 0.040(6) 0.055(8) 0.039(7) -0.009(6) 0.013(5) -0.009(6)
O(2) 0.035(6) 0.044(7) 0.053(8) -0.003(5) 0.021(6) -0.005(6)
O(3) 0.048(7) 0.060(8) 0.036(7) 0.007(6) 0.017(6) 0.004(6)
O(4) 0.064(8) 0.041(7) 0.058(8) 0.015(6) 0.040(7) 0.005(6)
O(5) 0.078(9) 0.061(9) 0.10(1) 0.022(7) 0.061(9) 0.014(8)
O(6) 0.10(1) 0.035(8) 0.10(1) -0.002(7) 0.073(9) 0.002(7)
O(7) 0.050(7) 0.052(8) 0.052(8) -0.010(6) 0.019(6) -0.018(6)
O(8) 0.075(10) 0.046(8) 0.11(1) -0.009(7) 0.034(9) -0.016(9)
O(9) 0.034(6) 0.061(8) 0.037(6) -0.005(5) 0.017(5) 0.002(6)
O(10) 0.072(9) 0.078(10) 0.044(8) -0.017(7) 0.035(7) -0.030(7)
O(11) 0.069(8) 0.032(7) 0.053(8) -0.011(6) 0.039(7) -0.001(6)
O(12) 0.072(8) 0.045(7) 0.043(7) -0.017(6) 0.028(6) -0.006(6)
O(13) 0.18(2) 0.15(2) 0.11(1) 0.03(1) 0.08(1) 0.03(1)
O(14) 0.11(1) 0.07(1) 0.28(3) 0.004(10) 0.07(1) 0.03(1)
O(15) 0.10(1) 0.17(2) 0.11(1) -0.04(1) 0.03(1) 0.04(1)
N(1) 0.048(9) 0.09(1) 0.06(1) 0.004(8) 0.022(8) -0.017(9)
N(2) 0.055(9) 0.06(1) 0.07(1) 0.004(8) 0.035(8) 0.001(8)
N(3) 0.06(1) 0.08(1) 0.06(1) 0.022(9) 0.024(8) 0.024(9)
N(4) 0.052(9) 0.045(9) 0.07(1) 0.016(7) 0.029(8) -0.005(8)
N(5) 0.08(1) 0.09(1) 0.07(1) -0.007(10) 0.046(10) 0.00(1)
N(6) 0.063(10) 0.06(1) 0.07(1) -0.015(8) 0.039(9) -0.037(9)
N(7) 0.048(9) 0.07(1) 0.07(1) -0.011(8) 0.029(8) 0.019(9)
N(8) 0.09(1) 0.08(1) 0.05(1) -0.016(10) 0.029(9) -0.040(9)
N(9) 0.054(8) 0.027(7) 0.048(8) -0.012(6) 0.029(7) 0.010(6)
N(10) 0.10(1) 0.046(10) 0.06(1) -0.018(9) 0.026(10) -0.005(8)
C(1) 0.05(1) 0.03(1) 0.06(1) -0.005(8) 0.028(10) 0.008(9)
C(2) 0.036(9) 0.04(1) 0.05(1) -0.004(8) 0.018(8) 0.003(8)
C(3) 0.04(1) 0.06(1) 0.05(1) 0.003(9) 0.013(9) 0.010(10)
C(4) 0.05(1) 0.08(2) 0.07(1) 0.00(1) 0.02(1) 0.00(1)
C(5) 0.06(1) 0.08(2) 0.10(2) -0.02(1) 0.03(1) 0.02(1)
C(6) 0.08(2) 0.11(2) 0.07(2) -0.04(1) 0.02(1) 0.03(1)
C(7) 0.06(1) 0.08(2) 0.05(1) -0.03(1) 0.01(1) 0.00(1)
C(8) 0.05(1) 0.05(1) 0.04(1) -0.007(9) 0.019(9) -0.005(9)
C(9) 0.05(1) 0.04(1) 0.04(1) 0.005(9) 0.016(8) 0.014(9)
C(10) 0.09(2) 0.04(1) 0.06(1) 0.01(1) 0.03(1) 0.006(10)
C(11) 0.09(2) 0.06(1) 0.05(1) 0.03(1) 0.01(1) 0.01(1)
C(12) 0.08(2) 0.05(1) 0.10(2) 0.02(1) 0.04(1) 0.02(1)
C(13) 0.09(2) 0.05(1) 0.07(2) 0.02(1) 0.03(1) 0.00(1)
C(14) 0.06(1) 0.06(1) 0.05(1) 0.00(1) 0.03(1) 0.00(1)
C(15) 0.08(1) 0.04(1) 0.04(1) 0.00(1) 0.03(1) 0.001(9)
C(16) 0.07(1) 0.04(1) 0.07(1) 0.007(10) 0.04(1) 0.004(10)
C(17) 0.07(1) 0.06(1) 0.08(1) 0.01(1) 0.04(1) 0.02(1)
C(18) 0.09(2) 0.09(2) 0.09(2) 0.00(1) 0.06(1) -0.01(1)
C(19) 0.08(2) 0.08(2) 0.08(2) -0.01(1) 0.05(1) 0.01(1)
C(20) 0.11(2) 0.07(2) 0.07(2) -0.02(1) 0.04(1) 0.03(1)
C(21) 0.07(1) 0.05(1) 0.07(1) 0.02(1) 0.03(1) 0.01(1)
C(22) 0.05(1) 0.07(1) 0.07(1) 0.00(1) 0.03(1) -0.02(1)
C(23) 0.04(1) 0.06(1) 0.04(1) -0.010(9) 0.016(9) -0.014(10)
C(24) 0.06(1) 0.07(2) 0.09(2) -0.01(1) 0.03(1) -0.02(1)
C(25) 0.06(2) 0.11(2) 0.10(2) 0.00(2) 0.02(1) -0.04(2)
C(26) 0.10(2) 0.09(2) 0.06(2) 0.02(2) 0.00(1) -0.01(1)
C(27) 0.08(2) 0.07(2) 0.06(1) -0.01(1) 0.01(1) 0.00(1)
C(28) 0.06(1) 0.07(1) 0.07(1) 0.01(1) 0.02(1) 0.00(1)
C(29) 0.05(1) 0.05(1) 0.04(1) 0.012(9) 0.024(9) 0.014(9)
C(30) 0.05(1) 0.033(10) 0.04(1) -0.006(8) 0.015(8) 0.001(8)
C(31) 0.05(1) 0.04(1) 0.05(1) 0.003(9) 0.023(9) 0.006(9)
C(32) 0.07(1) 0.07(2) 0.07(1) 0.01(1) 0.04(1) 0.03(1)
C(33) 0.06(1) 0.04(1) 0.09(2) -0.01(1) 0.04(1) 0.01(1)
C(34) 0.08(2) 0.04(1) 0.09(2) 0.00(1) 0.05(1) -0.01(1)
C(35) 0.08(1) 0.05(1) 0.05(1) -0.02(1) 0.03(1) 0.008(10)
C(36) 0.033(9) 0.018(8) 0.06(1) 0.000(7) 0.020(9) 0.000(8)
C(37) 0.038(10) 0.026(9) 0.07(1) -0.001(8) 0.020(9) 0.000(9)
C(38) 0.05(1) 0.06(1) 0.06(1) 0.008(10) 0.019(10) 0.00(1)
C(39) 0.05(1) 0.08(2) 0.09(2) 0.01(1) 0.03(1) 0.00(1)
C(40) 0.04(1) 0.10(2) 0.11(2) 0.02(1) 0.01(1) 0.01(2)
C(41) 0.06(1) 0.11(2) 0.06(2) 0.01(1) 0.00(1) 0.02(1)
C(42) 0.05(1) 0.08(2) 0.05(1) 0.02(1) 0.015(10) 0.01(1)

loop_
_atom_site_label
_atom_site_fract_x
_atom_site_fract_y
_atom_site_fract_z
_atom_site_U_iso_or_equiv
_atom_site_thermal_displace_type
_atom_site_calc_flag
_atom_site_calc_attached_atom
Pt(1) 0.21018(4) 0.21425(4) 0.71754(3) 0.0368(2) Uani d .
Pt(2) 0.23116(4) 0.24307(4) 0.86002(3) 0.0376(2) Uani d .
Pt(3) 0.88955(4) 0.02218(4) 0.80740(4) 0.0459(2) Uani d .
Pt(4) 0.80212(4) 0.18171(4) 0.35628(3) 0.0365(2) Uani d .
Pt(5) 0.79470(4) 0.22770(4) 0.48989(3) 0.0406(2) Uani d .
Si(1) 0.9657(3) 0.2002(3) 0.2251(2) 0.047(2) Uani d .
F(1) 0.9479(6) 0.1622(7) 0.1495(5) 0.092(4) Uani d .
F(2) 0.9933(7) 0.2829(7) 0.2007(7) 0.115(6) Uani d .
F(3) 0.9819(6) 0.2386(7) 0.3016(5) 0.089(4) Uani d .
F(4) 0.9377(7) 0.1189(8) 0.2500(7) 0.119(6) Uani d .
F(5) 0.8795(6) 0.2349(8) 0.2001(5) 0.094(5) Uani d .
F(6) 1.0516(6) 0.1664(7) 0.2495(5) 0.089(4) Uani d .
F(7) 0.9176(8) 0.0147(8) 0.5133(7) 0.131(6) Uani d .
F(8) 0.8742(6) 0.0190(7) 0.6059(6) 0.099(5) Uani d .
F(9) 0.9167(9) -0.0974(8) 0.5729(8) 0.153(8) Uani d .
F(10) 0.9992(7) 0.0038(8) 0.6145(9) 0.161(7) Uani d .
F(11) 1.0913(10) 0.215(1) 1.006(1) 0.26(1) Uani d .
F(12) 0.9766(8) 0.211(1) 0.9440(9) 0.188(8) Uani d .
F(13) 1.011(1) 0.155(2) 1.027(1) 0.33(2) Uani d .
F(14) 1.0532(10) 0.115(1) 0.959(1) 0.23(1) Uani d .
O(1) 0.3043(5) 0.2793(6) 0.7457(5) 0.045(3) Uani d .
O(2) 0.3284(5) 0.2877(6) 0.8567(5) 0.042(3) Uani d .
O(3) 0.2691(6) 0.1155(7) 0.7589(5) 0.047(4) Uani d .
O(4) 0.2752(6) 0.1308(6) 0.8661(6) 0.050(4) Uani d .
O(5) 0.8278(7) -0.0225(7) 0.8585(7) 0.070(5) Uani d .
O(6) 0.7715(7) 0.0882(7) 0.8683(7) 0.070(5) Uani d .
O(7) 0.8034(6) 0.0705(7) 0.7367(6) 0.051(4) Uani d .
O(8) 0.7388(7) -0.0385(7) 0.7059(7) 0.077(5) Uani d .
O(9) 0.6996(5) 0.2290(6) 0.3275(5) 0.043(3) Uani d .
O(10) 0.6964(6) 0.2654(7) 0.4300(6) 0.061(4) Uani d .
O(11) 0.7642(6) 0.0798(6) 0.3844(5) 0.046(4) Uani d .
O(12) 0.7541(6) 0.1159(6) 0.4828(5) 0.051(4) Uani d .
O(13) 0.0405(10) 0.131(1) 0.5370(8) 0.140(8) Uani d .
O(14) 0.1220(9) 0.0202(9) 0.800(1) 0.151(8) Uani d .
O(15) 0.7843(8) 0.114(1) 0.1206(8) 0.128(7) Uani d .
N(1) 0.1180(7) 0.1494(9) 0.6836(7) 0.065(5) Uani d .
N(2) 0.1385(7) 0.1980(8) 0.8688(7) 0.057(5) Uani d .
N(3) 0.1525(8) 0.3106(9) 0.6741(7) 0.067(5) Uani d .
N(4) 0.1902(7) 0.3529(8) 0.8589(7) 0.055(5) Uani d .
N(5) 0.9510(8) 0.0621(10) 0.7532(8) 0.076(6) Uani d .
N(6) 0.9798(7) -0.0199(9) 0.8788(7) 0.062(5) Uani d .
N(7) 0.9035(7) 0.1335(9) 0.3806(7) 0.061(5) Uani d .
N(8) 0.8883(8) 0.1926(9) 0.5544(7) 0.072(6) Uani d .
N(9) 0.8384(7) 0.2791(7) 0.3217(6) 0.040(4) Uani d .
N(10) 0.8314(8) 0.3412(8) 0.5035(7) 0.069(6) Uani d .
C(1) 0.3433(9) 0.3016(9) 0.8035(9) 0.044(6) Uani d .
C(2) 0.4128(8) 0.3444(9) 0.8110(8) 0.039(5) Uani d .
C(3) 0.4664(9) 0.357(1) 0.8726(9) 0.051(6) Uani d .
C(4) 0.5297(10) 0.396(1) 0.8817(10) 0.064(7) Uani d .
C(5) 0.541(1) 0.426(1) 0.826(1) 0.078(8) Uani d .
C(6) 0.490(1) 0.416(1) 0.764(1) 0.087(9) Uani d .
C(7) 0.4253(10) 0.374(1) 0.7559(9) 0.065(7) Uani d .
C(8) 0.2855(9) 0.093(1) 0.8192(8) 0.044(6) Uani d .
C(9) 0.3264(9) 0.0173(10) 0.8373(8) 0.042(5) Uani d .
C(10) 0.364(1) 0.001(1) 0.9018(10) 0.062(7) Uani d .
C(11) 0.405(1) -0.068(1) 0.9205(10) 0.070(7) Uani d .
C(12) 0.403(1) -0.120(1) 0.870(1) 0.077(8) Uani d .
C(13) 0.364(1) -0.105(1) 0.806(1) 0.070(7) Uani d .
C(14) 0.3253(10) -0.036(1) 0.7867(9) 0.057(6) Uani d .
C(15) 0.781(1) 0.015(1) 0.8758(8) 0.053(6) Uani d .
C(16) 0.728(1) -0.029(1) 0.9023(9) 0.054(6) Uani d .
C(17) 0.658(1) -0.002(1) 0.8937(10) 0.063(7) Uani d .
C(18) 0.612(1) -0.046(1) 0.918(1) 0.082(9) Uani d .
C(19) 0.633(1) -0.116(1) 0.949(1) 0.075(8) Uani d .
C(20) 0.704(1) -0.141(1) 0.958(1) 0.078(8) Uani d .
C(21) 0.751(1) -0.102(1) 0.9354(10) 0.063(7) Uani d .
C(22) 0.747(1) 0.033(1) 0.7025(10) 0.057(7) Uani d .
C(23) 0.6881(9) 0.081(1) 0.6531(9) 0.048(6) Uani d .
C(24) 0.616(1) 0.055(1) 0.631(1) 0.071(8) Uani d .
C(25) 0.560(1) 0.099(2) 0.583(1) 0.094(10) Uani d .
C(26) 0.579(1) 0.168(1) 0.558(1) 0.088(9) Uani d .
C(27) 0.651(1) 0.193(1) 0.582(1) 0.073(8) Uani d .
C(28) 0.704(1) 0.149(1) 0.628(1) 0.065(7) Uani d .
C(29) 0.7480(9) 0.068(1) 0.4352(8) 0.043(5) Uani d .
C(30) 0.7177(9) -0.0100(9) 0.4449(8) 0.040(5) Uani d .
C(31) 0.6897(9) -0.021(1) 0.4955(9) 0.048(6) Uani d .
C(32) 0.657(1) -0.093(1) 0.502(1) 0.068(7) Uani d .
C(33) 0.655(1) -0.152(1) 0.459(1) 0.062(7) Uani d .
C(34) 0.683(1) -0.142(1) 0.407(1) 0.067(7) Uani d .
C(35) 0.713(1) -0.072(1) 0.4015(9) 0.057(6) Uani d .
C(36) 0.6697(8) 0.2619(8) 0.3673(9) 0.037(5) Uani d .
C(37) 0.5948(9) 0.3002(9) 0.3318(9) 0.044(5) Uani d .
C(38) 0.5512(9) 0.321(1) 0.3689(9) 0.054(6) Uani d .
C(39) 0.483(1) 0.355(1) 0.338(1) 0.072(8) Uani d .
C(40) 0.458(1) 0.369(1) 0.272(1) 0.088(9) Uani d .
C(41) 0.501(1) 0.349(1) 0.235(1) 0.082(8) Uani d .
C(42) 0.5696(10) 0.314(1) 0.2635(9) 0.062(7) Uani d .
B(1) 0.9223 -0.0152 0.5785 0.0562 Uiso calc F(7)
B(2) 1.0325 0.1795 0.9827 0.0562 Uiso calc F(11)
H(1) 0.4578 0.3362 0.9110 0.0569 Uiso calc C(3)
H(2) 0.5654 0.4033 0.9252 0.0707 Uiso calc C(4)
H(3) 0.5859 0.4540 0.8303 0.0866 Uiso calc C(5)
H(4) 0.4979 0.4374 0.7259 0.0886 Uiso calc C(6)
H(5) 0.3897 0.3667 0.7125 0.0735 Uiso calc C(7)
H(6) 0.3638 0.0383 0.9353 0.0772 Uiso calc C(10)
H(7) 0.4326 -0.0789 0.9661 0.0808 Uiso calc C(11)
H(8) 0.4301 -0.1680 0.8814 0.0875 Uiso calc C(12)
H(9) 0.3621 -0.1435 0.7725 0.0842 Uiso calc C(13)
H(10) 0.2992 -0.0241 0.7409 0.0666 Uiso calc C(14)
H(11) 0.6414 0.0463 0.8712 0.0750 Uiso calc C(17)
H(12) 0.5639 -0.0260 0.9131 0.0934 Uiso calc C(18)
H(13) 0.6001 -0.1470 0.9633 0.0845 Uiso calc C(19)
H(14) 0.7201 -0.1889 0.9824 0.0912 Uiso calc C(20)
H(15) 0.7996 -0.1221 0.9413 0.0726 Uiso calc C(21)
H(16) 0.6036 0.0077 0.6477 0.0848 Uiso calc C(24)
H(17) 0.5097 0.0813 0.5683 0.1030 Uiso calc C(25)
H(18) 0.5420 0.1977 0.5251 0.1001 Uiso calc C(26)
H(19) 0.6643 0.2408 0.5657 0.0813 Uiso calc C(27)
H(20) 0.7536 0.1681 0.6438 0.0747 Uiso calc C(28)
H(21) 0.6925 0.0199 0.5266 0.0607 Uiso calc C(31)
H(22) 0.6359 -0.1001 0.5358 0.0790 Uiso calc C(32)
H(23) 0.6343 -0.2012 0.4641 0.0705 Uiso calc C(33)
H(24) 0.6811 -0.1837 0.3765 0.0789 Uiso calc C(34)
H(25) 0.7318 -0.0649 0.3658 0.0637 Uiso calc C(35)
H(26) 0.5683 0.3115 0.4159 0.0620 Uiso calc C(38)
H(27) 0.4526 0.3684 0.3642 0.0822 Uiso calc C(39)
H(28) 0.4102 0.3920 0.2515 0.0942 Uiso calc C(40)
H(29) 0.4830 0.3605 0.1883 0.0932 Uiso calc C(41)
H(30) 0.5986 0.2987 0.2369 0.0714 Uiso calc C(42)
H(31) 0.1149 0.1191 0.7156 0.0842 Uiso calc N(1)
H(32) 0.1197 0.1207 0.6502 0.0000 Uiso calc N(1)
H(33) 0.0793 0.1801 0.6703 0.0614 Uiso calc N(1)
H(34) 0.1093 0.2359 0.8721 0.0562 Uiso calc N(2)
H(35) 0.1499 0.1687 0.9045 0.0842 Uiso calc N(2)
H(36) 0.1157 0.1696 0.8337 0.0674 Uiso calc N(2)
H(37) 0.1822 0.3511 0.6827 0.0701 Uiso calc N(3)
H(38) 0.1339 0.3036 0.6310 0.0842 Uiso calc N(3)
H(39) 0.1166 0.3188 0.6900 0.0568 Uiso calc N(3)
H(40) 0.2058 0.3828 0.8331 0.0842 Uiso calc N(4)
H(41) 0.1417 0.3513 0.8438 0.0674 Uiso calc N(4)
H(42) 0.2054 0.3719 0.8994 0.0568 Uiso calc N(4)
H(43) 0.9972 0.0672 0.7791 0.0822 Uiso calc N(5)
H(44) 0.9485 0.0288 0.7213 0.0822 Uiso calc N(5)
H(45) 0.9339 0.1074 0.7357 0.0842 Uiso calc N(5)
H(46) 0.9973 -0.0597 0.8632 0.0594 Uiso calc N(6)
H(47) 1.0136 0.0167 0.8913 0.0842 Uiso calc N(6)
H(48) 0.9678 -0.0348 0.9130 0.0594 Uiso calc N(6)
H(49) 0.9059 0.0924 0.4057 0.0609 Uiso calc N(7)
H(50) 0.9369 0.1676 0.4024 0.0842 Uiso calc N(7)
H(51) 0.9117 0.1195 0.3443 0.0609 Uiso calc N(7)
H(52) 0.9093 0.1591 0.5353 0.0609 Uiso calc N(8)
H(53) 0.9176 0.2327 0.5687 0.0825 Uiso calc N(8)
H(54) 0.8800 0.1701 0.5880 0.0657 Uiso calc N(8)
H(55) 0.8869 0.2802 0.3371 0.0428 Uiso calc N(9)
H(56) 0.8228 0.2781 0.2781 0.0428 Uiso calc N(9)
H(57) 0.8210 0.3208 0.3352 0.0842 Uiso calc N(9)
H(58) 0.8794 0.3421 0.5125 0.0756 Uiso calc N(10)
H(59) 0.8097 0.3680 0.4672 0.0428 Uiso calc N(10)
H(60) 0.8208 0.3618 0.5367 0.0741 Uiso calc N(10)

loop_
_atom_type_symbol
_atom_type_oxidation_number
_atom_type_number_in_cell
_atom_type_scat_dispersion_real
_atom_type_scat_dispersion_imag
_atom_type_scat_source
Pt 0 20 -4.593 6.926
;
'International Tables for X-ray Crystallography (1974, Vol. IV)'
;
Si 0 4 0.254 0.330
;
'International Tables for X-ray Crystallography (1974, Vol. IV)'
;
F 0 56 0.073 0.053
;
'International Tables for X-ray Crystallography (1974, Vol. IV)'
;
O 0 60 0.049 0.032
;
'International Tables for X-ray Crystallography (1974, Vol. IV)'
;
N 0 40 0.031 0.018
;
'International Tables for X-ray Crystallography (1974, Vol. IV)'
;
C 0 168 0.018 0.009
;
'International Tables for X-ray Crystallography (1974, Vol. IV)'
;
B 0 8 0.009 0.004
;
'International Tables for X-ray Crystallography (1974, Vol. IV)'
;
H 0 264 0.000 0.000
;
'International Tables for X-ray Crystallography (1974, Vol. IV)'
;

loop_
_geom_angle_atom_site_label_1
_geom_angle_atom_site_label_2
_geom_angle_atom_site_label_3
_geom_angle
_geom_angle_site_symmetry_1
_geom_angle_site_symmetry_2
_geom_angle_site_symmetry_3
_geom_angle_publ_flag
Pt(2) Pt(1) O(1) 78.9(3) 1_555 1_555 1_555 yes
Pt(2) Pt(1) O(3) 80.4(3) 1_555 1_555 1_555 yes
Pt(2) Pt(1) N(1) 105.0(4) 1_555 1_555 1_555 yes
Pt(2) Pt(1) N(3) 101.3(4) 1_555 1_555 1_555 yes
O(1) Pt(1) O(3) 91.1(4) 1_555 1_555 1_555 yes
O(1) Pt(1) N(1) 176.1(5) 1_555 1_555 1_555 yes
O(1) Pt(1) N(3) 89.0(5) 1_555 1_555 1_555 yes
O(3) Pt(1) N(1) 89.4(5) 1_555 1_555 1_555 yes
O(3) Pt(1) N(3) 178.3(5) 1_555 1_555 1_555 yes
N(1) Pt(1) N(3) 90.5(6) 1_555 1_555 1_555 yes
Pt(1) Pt(2) O(2) 80.4(3) 1_555 1_555 1_555 yes
Pt(1) Pt(2) O(4) 79.7(3) 1_555 1_555 1_555 yes
Pt(1) Pt(2) N(2) 102.5(4) 1_555 1_555 1_555 yes
Pt(1) Pt(2) N(4) 103.0(4) 1_555 1_555 1_555 yes
O(2) Pt(2) O(4) 89.5(4) 1_555 1_555 1_555 yes
O(2) Pt(2) N(2) 176.7(5) 1_555 1_555 1_555 yes
O(2) Pt(2) N(4) 90.5(5) 1_555 1_555 1_555 yes
O(4) Pt(2) N(2) 89.6(5) 1_555 1_555 1_555 yes
O(4) Pt(2) N(4) 177.3(5) 1_555 1_555 1_555 yes
N(2) Pt(2) N(4) 90.3(5) 1_555 1_555 1_555 yes
O(5) Pt(3) O(7) 94.4(5) 1_555 1_555 1_555 yes
O(5) Pt(3) N(5) 177.0(6) 1_555 1_555 1_555 yes
O(5) Pt(3) N(6) 88.2(5) 1_555 1_555 1_555 yes
O(7) Pt(3) N(5) 85.6(6) 1_555 1_555 1_555 yes
O(7) Pt(3) N(6) 176.3(5) 1_555 1_555 1_555 yes
N(5) Pt(3) N(6) 92.0(6) 1_555 1_555 1_555 yes
Pt(5) Pt(4) O(9) 80.2(3) 1_555 1_555 1_555 yes
Pt(5) Pt(4) O(11) 79.1(3) 1_555 1_555 1_555 yes
Pt(5) Pt(4) N(7) 102.5(4) 1_555 1_555 1_555 yes
Pt(5) Pt(4) N(9) 105.1(4) 1_555 1_555 1_555 yes
O(9) Pt(4) O(11) 91.3(4) 1_555 1_555 1_555 yes
O(9) Pt(4) N(7) 177.4(5) 1_555 1_555 1_555 yes
O(9) Pt(4) N(9) 88.8(4) 1_555 1_555 1_555 yes
O(11) Pt(4) N(7) 89.1(5) 1_555 1_555 1_555 yes
O(11) Pt(4) N(9) 175.8(5) 1_555 1_555 1_555 yes
N(7) Pt(4) N(9) 90.5(5) 1_555 1_555 1_555 yes
Pt(4) Pt(5) O(10) 79.4(3) 1_555 1_555 1_555 yes
Pt(4) Pt(5) O(12) 79.9(3) 1_555 1_555 1_555 yes
Pt(4) Pt(5) N(8) 105.0(4) 1_555 1_555 1_555 yes
Pt(4) Pt(5) N(10) 104.9(4) 1_555 1_555 1_555 yes
O(10) Pt(5) O(12) 90.1(5) 1_555 1_555 1_555 yes
O(10) Pt(5) N(8) 175.6(5) 1_555 1_555 1_555 yes
O(10) Pt(5) N(10) 89.4(5) 1_555 1_555 1_555 yes
O(12) Pt(5) N(8) 90.0(5) 1_555 1_555 1_555 yes
O(12) Pt(5) N(10) 174.9(6) 1_555 1_555 1_555 yes
N(8) Pt(5) N(10) 90.1(6) 1_555 1_555 1_555 yes
F(1) Si(1) F(2) 90.7(7) 1_555 1_555 1_555 yes
F(1) Si(1) F(3) 178.9(6) 1_555 1_555 1_555 yes
F(1) Si(1) F(4) 90.0(7) 1_555 1_555 1_555 yes
F(1) Si(1) F(5) 88.6(6) 1_555 1_555 1_555 yes
F(1) Si(1) F(6) 91.4(6) 1_555 1_555 1_555 yes
F(2) Si(1) F(3) 89.8(7) 1_555 1_555 1_555 yes
F(2) Si(1) F(4) 179.1(8) 1_555 1_555 1_555 yes
F(2) Si(1) F(5) 89.1(7) 1_555 1_555 1_555 yes
F(2) Si(1) F(6) 90.4(7) 1_555 1_555 1_555 yes
F(3) Si(1) F(4) 89.5(7) 1_555 1_555 1_555 yes
F(3) Si(1) F(5) 90.4(6) 1_555 1_555 1_555 yes
F(3) Si(1) F(6) 89.6(6) 1_555 1_555 1_555 yes
F(4) Si(1) F(5) 90.4(7) 1_555 1_555 1_555 yes
F(4) Si(1) F(6) 90.2(7) 1_555 1_555 1_555 yes
F(5) Si(1) F(6) 179.5(7) 1_555 1_555 1_555 yes
Pt(1) O(1) C(1) 128(1) 1_555 1_555 1_555 yes
Pt(2) O(2) C(1) 125(1) 1_555 1_555 1_555 yes
Pt(1) O(3) C(8) 126(1) 1_555 1_555 1_555 yes
Pt(2) O(4) C(8) 126(1) 1_555 1_555 1_555 yes
Pt(3) O(5) C(15) 124(1) 1_555 1_555 1_555 yes
Pt(3) O(7) C(22) 123(1) 1_555 1_555 1_555 yes
Pt(4) O(9) C(36) 124.9(10) 1_555 1_555 1_555 yes
Pt(5) O(10) C(36) 128(1) 1_555 1_555 1_555 yes
Pt(4) O(11) C(29) 127(1) 1_555 1_555 1_555 yes
Pt(5) O(12) C(29) 125(1) 1_555 1_555 1_555 yes
O(1) C(1) O(2) 124(1) 1_555 1_555 1_555 yes
O(1) C(1) C(2) 117(1) 1_555 1_555 1_555 yes
O(2) C(1) C(2) 117(1) 1_555 1_555 1_555 yes
C(1) C(2) C(3) 122(1) 1_555 1_555 1_555 yes
C(1) C(2) C(7) 120(1) 1_555 1_555 1_555 yes
C(3) C(2) C(7) 117(1) 1_555 1_555 1_555 yes
C(2) C(3) C(4) 123(1) 1_555 1_555 1_555 yes
C(2) C(3) H(1) 118.0098 1_555 1_555 1_555 no
C(4) C(3) H(1) 118.0096 1_555 1_555 1_555 no
C(3) C(4) C(5) 117(1) 1_555 1_555 1_555 yes
C(3) C(4) H(2) 121.2501 1_555 1_555 1_555 no
C(5) C(4) H(2) 121.2545 1_555 1_555 1_555 no
C(4) C(5) C(6) 120(1) 1_555 1_555 1_555 yes
C(4) C(5) H(3) 119.8048 1_555 1_555 1_555 no
C(6) C(5) H(3) 119.7966 1_555 1_555 1_555 no
C(5) C(6) C(7) 120(1) 1_555 1_555 1_555 yes
C(5) C(6) H(4) 119.5289 1_555 1_555 1_555 no
C(7) C(6) H(4) 119.5298 1_555 1_555 1_555 no
C(2) C(7) C(6) 119(1) 1_555 1_555 1_555 yes
C(2) C(7) H(5) 120.2740 1_555 1_555 1_555 no
C(6) C(7) H(5) 120.2760 1_555 1_555 1_555 no
O(3) C(8) O(4) 126(1) 1_555 1_555 1_555 yes
O(3) C(8) C(9) 116(1) 1_555 1_555 1_555 yes
O(4) C(8) C(9) 116(1) 1_555 1_555 1_555 yes
C(8) C(9) C(10) 119(1) 1_555 1_555 1_555 yes
C(8) C(9) C(14) 119(1) 1_555 1_555 1_555 yes
C(10) C(9) C(14) 121(1) 1_555 1_555 1_555 yes
C(9) C(10) C(11) 121(1) 1_555 1_555 1_555 yes
C(10) C(11) C(12) 117(1) 1_555 1_555 1_555 yes
C(11) C(12) C(13) 121(1) 1_555 1_555 1_555 yes
C(12) C(13) C(14) 121(1) 1_555 1_555 1_555 yes
C(9) C(14) C(13) 117(1) 1_555 1_555 1_555 yes
O(5) C(15) O(6) 123(1) 1_555 1_555 1_555 yes
O(5) C(15) C(16) 118(1) 1_555 1_555 1_555 yes
O(6) C(15) C(16) 117(1) 1_555 1_555 1_555 yes
C(15) C(16) C(17) 121(1) 1_555 1_555 1_555 yes
C(15) C(16) C(21) 119(1) 1_555 1_555 1_555 yes
C(17) C(16) C(21) 119(1) 1_555 1_555 1_555 yes
C(16) C(17) C(18) 119(1) 1_555 1_555 1_555 yes
C(17) C(18) C(19) 122(2) 1_555 1_555 1_555 yes
C(18) C(19) C(20) 117(1) 1_555 1_555 1_555 yes
C(19) C(20) C(21) 122(1) 1_555 1_555 1_555 yes
C(16) C(21) C(20) 118(1) 1_555 1_555 1_555 yes
O(7) C(22) O(8) 125(1) 1_555 1_555 1_555 yes
O(7) C(22) C(23) 114(1) 1_555 1_555 1_555 yes
O(8) C(22) C(23) 120(1) 1_555 1_555 1_555 yes
C(22) C(23) C(24) 120(1) 1_555 1_555 1_555 yes
C(22) C(23) C(28) 122(1) 1_555 1_555 1_555 yes
C(24) C(23) C(28) 117(1) 1_555 1_555 1_555 yes
C(23) C(24) C(25) 121(2) 1_555 1_555 1_555 yes
C(24) C(25) C(26) 119(2) 1_555 1_555 1_555 yes
C(25) C(26) C(27) 118(2) 1_555 1_555 1_555 yes
C(26) C(27) C(28) 120(2) 1_555 1_555 1_555 yes
C(23) C(28) C(27) 122(1) 1_555 1_555 1_555 yes
O(11) C(29) O(12) 127(1) 1_555 1_555 1_555 yes
O(11) C(29) C(30) 118(1) 1_555 1_555 1_555 yes
O(12) C(29) C(30) 113(1) 1_555 1_555 1_555 yes
C(29) C(30) C(31) 120(1) 1_555 1_555 1_555 yes
C(29) C(30) C(35) 122(1) 1_555 1_555 1_555 yes
C(31) C(30) C(35) 117(1) 1_555 1_555 1_555 yes
C(30) C(31) C(32) 120(1) 1_555 1_555 1_555 yes
C(31) C(32) C(33) 119(1) 1_555 1_555 1_555 yes
C(32) C(33) C(34) 121(1) 1_555 1_555 1_555 yes
C(33) C(34) C(35) 117(1) 1_555 1_555 1_555 yes
C(30) C(35) C(34) 123(1) 1_555 1_555 1_555 yes
O(9) C(36) O(10) 127(1) 1_555 1_555 1_555 yes
O(9) C(36) C(37) 114(1) 1_555 1_555 1_555 yes
O(10) C(36) C(37) 118(1) 1_555 1_555 1_555 yes
C(36) C(37) C(38) 118(1) 1_555 1_555 1_555 yes
C(36) C(37) C(42) 121(1) 1_555 1_555 1_555 yes
C(38) C(37) C(42) 119(1) 1_555 1_555 1_555 yes
C(37) C(38) C(39) 119(1) 1_555 1_555 1_555 yes
C(38) C(39) C(40) 120(2) 1_555 1_555 1_555 yes
C(39) C(40) C(41) 119(1) 1_555 1_555 1_555 yes
C(40) C(41) C(42) 121(2) 1_555 1_555 1_555 yes
C(37) C(42) C(41) 118(1) 1_555 1_555 1_555 yes
F(7) B(1) F(8) 115.0(7) 1_555 1_555 1_555 yes
F(7) B(1) F(9) 106.9(9) 1_555 1_555 1_555 yes
F(7) B(1) F(10) 98.6(9) 1_555 1_555 1_555 yes
F(8) B(1) F(9) 114.6(8) 1_555 1_555 1_555 yes
F(8) B(1) F(10) 112.8(9) 1_555 1_555 1_555 yes
F(9) B(1) F(10) 107.6(8) 1_555 1_555 1_555 yes
F(11) B(2) F(12) 122(1) 1_555 1_555 1_555 yes
F(11) B(2) F(13) 110(1) 1_555 1_555 1_555 yes
F(11) B(2) F(14) 102(1) 1_555 1_555 1_555 yes
F(12) B(2) F(13) 102(1) 1_555 1_555 1_555 yes
F(12) B(2) F(14) 114(1) 1_555 1_555 1_555 yes
F(13) B(2) F(14) 103(1) 1_555 1_555 1_555 yes

loop_
_geom_bond_atom_site_label_1
_geom_bond_atom_site_label_2
_geom_bond_distance
_geom_bond_site_symmetry_1
_geom_bond_site_symmetry_2
_geom_bond_publ_flag
Pt(1) Pt(2) 2.952(1) 1_555 1_555 yes
Pt(1) O(1) 2.020(10) 1_555 1_555 yes
Pt(1) O(3) 2.05(1) 1_555 1_555 yes
Pt(1) N(1) 1.99(1) 1_555 1_555 yes
Pt(1) N(3) 2.01(1) 1_555 1_555 yes
Pt(2) O(2) 2.028(10) 1_555 1_555 yes
Pt(2) O(4) 2.07(1) 1_555 1_555 yes
Pt(2) N(2) 1.99(1) 1_555 1_555 yes
Pt(2) N(4) 2.02(1) 1_555 1_555 yes
Pt(3) O(5) 2.00(1) 1_555 1_555 yes
Pt(3) O(7) 1.99(1) 1_555 1_555 yes
Pt(3) N(5) 2.02(2) 1_555 1_555 yes
Pt(3) N(6) 2.00(1) 1_555 1_555 yes
Pt(4) Pt(5) 2.990(1) 1_555 1_555 yes
Pt(4) O(9) 2.009(10) 1_555 1_555 yes
Pt(4) O(11) 2.04(1) 1_555 1_555 yes
Pt(4) N(7) 2.00(1) 1_555 1_555 yes
Pt(4) N(9) 2.03(1) 1_555 1_555 yes
Pt(5) O(10) 1.98(1) 1_555 1_555 yes
Pt(5) O(12) 2.04(1) 1_555 1_555 yes
Pt(5) N(8) 1.94(2) 1_555 1_555 yes
Pt(5) N(10) 2.04(1) 1_555 1_555 yes
Si(1) F(1) 1.65(1) 1_555 1_555 yes
Si(1) F(2) 1.65(1) 1_555 1_555 yes
Si(1) F(3) 1.68(1) 1_555 1_555 yes
Si(1) F(4) 1.63(1) 1_555 1_555 yes
Si(1) F(5) 1.66(1) 1_555 1_555 yes
Si(1) F(6) 1.65(1) 1_555 1_555 yes
F(7) B(1) 1.45(1) 1_555 1_555 yes
F(8) B(1) 1.37(1) 1_555 1_555 yes
F(9) B(1) 1.40(1) 1_555 1_555 yes
F(10) B(1) 1.44(1) 1_555 1_555 yes
F(11) B(2) 1.22(2) 1_555 1_555 yes
F(12) B(2) 1.22(1) 1_555 1_555 yes
F(13) B(2) 1.23(2) 1_555 1_555 yes
F(14) B(2) 1.32(2) 1_555 1_555 yes
O(1) C(1) 1.26(2) 1_555 1_555 yes
O(2) C(1) 1.28(2) 1_555 1_555 yes
O(3) C(8) 1.27(2) 1_555 1_555 yes
O(4) C(8) 1.25(2) 1_555 1_555 yes
O(5) C(15) 1.26(2) 1_555 1_555 yes
O(6) C(15) 1.25(2) 1_555 1_555 yes
O(7) C(22) 1.25(2) 1_555 1_555 yes
O(8) C(22) 1.22(2) 1_555 1_555 yes
O(9) C(36) 1.30(2) 1_555 1_555 yes
O(10) C(36) 1.25(2) 1_555 1_555 yes
O(11) C(29) 1.23(2) 1_555 1_555 yes
O(12) C(29) 1.27(2) 1_555 1_555 yes
C(1) C(2) 1.47(2) 1_555 1_555 yes
C(2) C(3) 1.38(2) 1_555 1_555 yes
C(2) C(7) 1.37(2) 1_555 1_555 yes
C(3) C(4) 1.34(2) 1_555 1_555 yes
C(4) C(5) 1.38(3) 1_555 1_555 yes
C(5) C(6) 1.36(3) 1_555 1_555 yes
C(6) C(7) 1.37(2) 1_555 1_555 yes
C(8) C(9) 1.49(2) 1_555 1_555 yes
C(9) C(10) 1.34(2) 1_555 1_555 yes
C(9) C(14) 1.40(2) 1_555 1_555 yes
C(10) C(11) 1.39(2) 1_555 1_555 yes
C(11) C(12) 1.38(3) 1_555 1_555 yes
C(12) C(13) 1.34(3) 1_555 1_555 yes
C(13) C(14) 1.38(2) 1_555 1_555 yes
C(15) C(16) 1.51(2) 1_555 1_555 yes
C(16) C(17) 1.37(2) 1_555 1_555 yes
C(16) C(21) 1.41(2) 1_555 1_555 yes
C(17) C(18) 1.38(3) 1_555 1_555 yes
C(18) C(19) 1.36(3) 1_555 1_555 yes
C(19) C(20) 1.35(3) 1_555 1_555 yes
C(20) C(21) 1.35(2) 1_555 1_555 yes
C(22) C(23) 1.49(2) 1_555 1_555 yes
C(23) C(24) 1.36(2) 1_555 1_555 yes
C(23) C(28) 1.36(2) 1_555 1_555 yes
C(24) C(25) 1.41(3) 1_555 1_555 yes
C(25) C(26) 1.39(3) 1_555 1_555 yes
C(26) C(27) 1.36(3) 1_555 1_555 yes
C(27) C(28) 1.37(2) 1_555 1_555 yes
C(29) C(30) 1.50(2) 1_555 1_555 yes
C(30) C(31) 1.36(2) 1_555 1_555 yes
C(30) C(35) 1.38(2) 1_555 1_555 yes
C(31) C(32) 1.40(2) 1_555 1_555 yes
C(32) C(33) 1.35(3) 1_555 1_555 yes
C(33) C(34) 1.38(3) 1_555 1_555 yes
C(34) C(35) 1.34(2) 1_555 1_555 yes
C(36) C(37) 1.52(2) 1_555 1_555 yes
C(37) C(38) 1.37(2) 1_555 1_555 yes
C(37) C(42) 1.38(2) 1_555 1_555 yes
C(38) C(39) 1.37(2) 1_555 1_555 yes
C(39) C(40) 1.34(3) 1_555 1_555 yes
C(40) C(41) 1.36(3) 1_555 1_555 yes
C(41) C(42) 1.39(2) 1_555 1_555 yes

loop_
_geom_contact_atom_site_label_1
_geom_contact_atom_site_label_2
_geom_contact_distance
_geom_contact_site_symmetry_1
_geom_contact_site_symmetry_2
_geom_contact_publ_flag
F(1) N(6) 2.95(2) 1_555 3_756 no
F(1) O(15) 3.08(2) 1_555 1_555 no
F(1) N(10) 3.14(2) 1_555 4_554 no
F(1) N(8) 3.15(2) 1_555 4_554 no
F(2) N(1) 2.78(2) 1_555 4_654 no
F(2) N(5) 3.08(2) 1_555 4_554 no
F(2) N(8) 3.10(2) 1_555 4_554 no
F(3) N(9) 2.99(2) 1_555 1_555 no
F(3) N(2) 3.04(2) 1_555 4_654 no
F(3) N(7) 3.15(2) 1_555 1_555 no
F(4) O(14) 2.68(2) 1_555 3_656 no
F(4) N(7) 3.06(2) 1_555 1_555 no
F(4) O(15) 3.26(2) 1_555 1_555 no
F(5) O(15) 2.88(2) 1_555 1_555 no
F(5) N(9) 3.04(2) 1_555 1_555 no
F(6) N(4) 2.88(2) 1_555 4_654 no
F(6) N(3) 2.92(2) 1_555 4_654 no
F(7) O(13) 2.92(2) 1_555 3_656 no
F(7) O(13) 2.98(2) 1_555 1_655 no
F(7) N(8) 3.25(2) 1_555 1_555 no
F(8) N(5) 3.06(2) 1_555 1_555 no
F(8) N(8) 3.19(2) 1_555 1_555 no
F(8) N(4) 3.27(2) 1_555 2_646 no
F(8) O(12) 3.27(2) 1_555 1_555 no
F(9) O(13) 2.78(2) 1_555 3_656 no
F(9) N(4) 2.99(2) 1_555 2_646 no
F(9) N(7) 3.29(2) 1_555 3_756 no
F(10) N(7) 2.96(2) 1_555 3_756 no
F(10) O(13) 2.98(2) 1_555 1_655 no
F(11) O(13) 2.95(3) 1_555 4_655 no
F(12) N(9) 3.01(2) 1_555 4_555 no
F(12) N(7) 3.09(2) 1_555 4_555 no
F(13) N(6) 3.01(3) 1_555 3_757 no
F(13) N(10) 3.29(3) 1_555 4_555 no
F(14) N(6) 2.91(2) 1_555 1_555 no
F(14) N(2) 3.23(3) 1_555 1_655 no
O(5) N(3) 2.98(2) 1_555 2_646 no
O(6) N(9) 2.93(2) 1_555 4_555 no
O(6) N(10) 2.96(2) 1_555 4_555 no
O(7) N(9) 3.07(2) 1_555 4_555 no
O(8) N(4) 2.90(2) 1_555 2_646 no
O(13) N(1) 2.97(2) 1_555 1_555 no
O(13) N(8) 3.22(2) 1_555 1_455 no
O(14) O(15) 3.04(2) 1_555 3_656 no
O(14) N(5) 3.15(2) 1_555 1_455 no
O(14) N(1) 3.28(2) 1_555 1_555 no
O(15) N(10) 3.01(2) 1_555 4_554 no
